data_4304042
loop_
_publ_author_name
'T. Z. Forbes'
'P. C. Burns'

_publ_contact_author_address
;University of Notre Dame
Dept. of Civil Engineering and Geosciences
156 Fitzpatrick Hall
Notre Dame, IN 46556
;
_publ_contact_author_email pburns@nd.edu
_publ_contact_author_name 'Peter C. Burns'
_publ_contact_author_phone 574-631-7216
_publ_section_title
;
Synthesis, Structure, and Infrared Spectroscopy of the First Np5+ Neptunyl
Silicates, Li6(NpO2)4(H2Si2O7)(HSiO4)2(H2O)4 and K3(NpO2)3(Si2O7)
;
_journal_name_full 'Inorganic Chemistry'
_journal_page_first 705
_journal_page_last 712
_journal_paper_doi 10.1021/ic701335j
_journal_volume 47
_journal_year 2008
_chemical_formula_moiety ' Np3 Si2 O13 3(K)'
_chemical_formula_sum 'K Np O4.33 Si0.67'
_chemical_formula_weight 364.20
_chemical_name_common 'potassium neptunyl silicate'
_chemical_name_systematic 'potassium neptunyl silicate'
_space_group_IT_number 189
_symmetry_cell_setting hexagonal
_symmetry_space_group_name_Hall 'P -6 -2'
_symmetry_space_group_name_H-M 'P -6 2 m'
_atom_sites_solution_primary direct
_atom_sites_solution_secondary difmap
_audit_creation_method SHELXL-97
_cell_angle_alpha 90.00
_cell_angle_beta 90.00
_cell_angle_gamma 120.00
_cell_formula_units_Z 3
_cell_length_a 9.7337(13)
_cell_length_b 9.7337(13)
_cell_length_c 3.8817(7)
_cell_measurement_temperature 293(2)
_cell_volume 318.50(8)
_computing_cell_refinement 'APEX II Software'
_computing_data_collection 'APEX II Software'
_computing_data_reduction 'APEX II Software'
_computing_molecular_graphics 'CrystalMaker v 1.3.1'
_computing_structure_refinement 'SHELXL-97 (Sheldrick, 1997)'
_computing_structure_solution 'SHELXS-97 (Sheldrick, 1990)'
_diffrn_ambient_temperature 293(2)
_diffrn_measured_fraction_theta_full 0.990
_diffrn_measured_fraction_theta_max 0.990
_diffrn_measurement_device_type 'Bruker XRD w/ APEX II CCD detector'
_diffrn_measurement_method \w
_diffrn_radiation_monochromator graphite
_diffrn_radiation_source 'fine-focus sealed tube'
_diffrn_radiation_type MoK\a
_diffrn_radiation_wavelength 0.71073
_diffrn_reflns_av_R_equivalents 0.0964
_diffrn_reflns_av_sigmaI/netI 0.0452
_diffrn_reflns_limit_h_max 15
_diffrn_reflns_limit_h_min -15
_diffrn_reflns_limit_k_max 15
_diffrn_reflns_limit_k_min -15
_diffrn_reflns_limit_l_max 6
_diffrn_reflns_limit_l_min -6
_diffrn_reflns_number 6548
_diffrn_reflns_theta_full 34.60
_diffrn_reflns_theta_max 34.60
_diffrn_reflns_theta_min 2.42
_exptl_absorpt_coefficient_mu 25.534
_exptl_absorpt_correction_T_max 0.572
_exptl_absorpt_correction_T_min 0.457
_exptl_absorpt_correction_type psi-scan
_exptl_absorpt_process_details 'modeled as an ellipsoid using XPREP'
_exptl_crystal_colour white
_exptl_crystal_density_diffrn 5.780
_exptl_crystal_density_method 'not measured'
_exptl_crystal_description needle
_exptl_crystal_F_000 476
_exptl_crystal_size_max 0.20
_exptl_crystal_size_mid 0.01
_exptl_crystal_size_min 0.01
_refine_diff_density_max 1.519
_refine_diff_density_min -2.492
_refine_diff_density_rms 0.317
_refine_ls_abs_structure_details 'Flack H D (1983), Acta Cryst. A39, 876-881'
_refine_ls_abs_structure_Flack -0.05(7)
_refine_ls_extinction_method none
_refine_ls_goodness_of_fit_ref 1.081
_refine_ls_matrix_type full
_refine_ls_number_parameters 20
_refine_ls_number_reflns 544
_refine_ls_number_restraints 0
_refine_ls_restrained_S_all 1.081
_refine_ls_R_factor_all 0.0363
_refine_ls_R_factor_gt 0.0339
_refine_ls_shift/su_max 0.000
_refine_ls_shift/su_mean 0.000
_refine_ls_structure_factor_coef Fsqd
_refine_ls_weighting_details 'calc w=1/[\s^2^(Fo^2^)+(0.0202P)^2^+1.1581P] where P=(Fo^2^+2Fc^2^)/3'
_refine_ls_weighting_scheme calc
_refine_ls_wR_factor_gt 0.0564
_refine_ls_wR_factor_ref 0.0568
_reflns_number_gt 527
_reflns_number_total 544
_reflns_threshold_expression >2sigma(I)
_cod_data_source_file ic701335j-file002.cif
_cod_data_source_block pcb
_cod_database_code 4304042

loop_
_symmetry_equiv_pos_as_xyz
'x, y, z'
'-x+y, -x, -z'
'-y, x-y, z'
'x, y, -z'
'-x+y, -x, z'
'-y, x-y, -z'
'y, x, z'
'x-y, -y, -z'
'-x, -x+y, z'
'y, x, -z'
'x-y, -y, z'
'-x, -x+y, -z'

loop_
_atom_site_label
_atom_site_type_symbol
_atom_site_fract_x
_atom_site_fract_y
_atom_site_fract_z
_atom_site_U_iso_or_equiv
_atom_site_adp_type
_atom_site_occupancy
_atom_site_symmetry_multiplicity
_atom_site_calc_flag
_atom_site_refinement_flags
_atom_site_disorder_assembly
_atom_site_disorder_group
Np1 Np 0.40939(5) 0.40939(5) 0.0000 0.00913(11) Uani 1 4 d S . .
K2 K 0.2233(4) 0.0000 0.5000 0.0168(7) Uani 1 4 d S . .
Si1 Si 0.3333 0.6667 0.4289(15) 0.0102(16) Uani 0.50 3 d SP . .
O1 O 0.5975(11) 0.5975(11) 0.0000 0.014(2) Uiso 1 4 d S . .
O2 O 0.2260(12) 0.2260(12) 0.0000 0.026(3) Uiso 1 4 d S . .
O3 O 0.3333 0.6667 0.0000 0.015(5) Uiso 0.50 6 d SP . .
O4 O 0.3238(10) 0.4993(10) 0.5000 0.0172(13) Uiso 1 2 d S . .

loop_
_atom_site_aniso_label
_atom_site_aniso_U_11
_atom_site_aniso_U_22
_atom_site_aniso_U_33
_atom_site_aniso_U_23
_atom_site_aniso_U_13
_atom_site_aniso_U_12
Np1 0.00905(17) 0.00905(17) 0.00733(18) 0.000 0.000 0.0031(2)
K2 0.0176(14) 0.0155(13) 0.0164(13) 0.000 0.000 0.0077(7)
Si1 0.0094(16) 0.0094(16) 0.012(5) 0.000 0.000 0.0047(8)

loop_
_atom_type_symbol
_atom_type_description
_atom_type_scat_dispersion_real
_atom_type_scat_dispersion_imag
_atom_type_scat_source
Si Si 0.0817 0.0704 'International Tables Vol C Tables 4.2.6.8 and 6.1.1.4'
K K 0.2009 0.2494 'International Tables Vol C Tables 4.2.6.8 and 6.1.1.4'
Np Np -11.4937 4.1493 'International Tables Vol C Tables 4.2.6.8 and 6.1.1.4'
O O 0.0106 0.0060 'International Tables Vol C Tables 4.2.6.8 and 6.1.1.4'

loop_
_geom_angle_atom_site_label_1
_geom_angle_atom_site_label_2
_geom_angle_atom_site_label_3
_geom_angle
_geom_angle_site_symmetry_1
_geom_angle_site_symmetry_3
_geom_angle_publ_flag
O2 Np1 O1 180.0(6) . . ?
O2 Np1 O4 90.5(2) . 1_554 ?
O1 Np1 O4 89.5(2) . 1_554 ?
O2 Np1 O4 90.5(2) . . ?
O1 Np1 O4 89.5(2) . . ?
O4 Np1 O4 105.4(3) 1_554 . ?
O2 Np1 O4 90.5(2) . 7 ?
O1 Np1 O4 89.5(2) . 7 ?
O4 Np1 O4 179.0(4) 1_554 7 ?
O4 Np1 O4 74.6(3) . 7 ?
O2 Np1 O4 90.5(2) . 7_554 ?
O1 Np1 O4 89.5(2) . 7_554 ?
O4 Np1 O4 74.6(3) 1_554 7_554 ?
O4 Np1 O4 179.0(4) . 7_554 ?
O4 Np1 O4 105.4(3) 7 7_554 ?
O2 Np1 O3 107.426(9) . 7 ?
O1 Np1 O3 72.574(9) . 7 ?
O4 Np1 O3 125.16(16) 1_554 7 ?
O4 Np1 O3 125.16(16) . 7 ?
O4 Np1 O3 54.48(14) 7 7 ?
O4 Np1 O3 54.48(14) 7_554 7 ?
O2 Np1 O3 107.426(9) . . ?
O1 Np1 O3 72.574(9) . . ?
O4 Np1 O3 54.48(14) 1_554 . ?
O4 Np1 O3 54.48(14) . . ?
O4 Np1 O3 125.16(16) 7 . ?
O4 Np1 O3 125.16(16) 7_554 . ?
O3 Np1 O3 145.148(19) 7 . ?
O2 Np1 O1 59.16(13) . 2_565 ?
O1 Np1 O1 120.84(13) . 2_565 ?
O4 Np1 O1 58.93(18) 1_554 2_565 ?
O4 Np1 O1 58.93(18) . 2_565 ?
O4 Np1 O1 121.67(16) 7 2_565 ?
O4 Np1 O1 121.67(16) 7_554 2_565 ?
O3 Np1 O1 166.59(13) 7 2_565 ?
O3 Np1 O1 48.27(13) . 2_565 ?
O2 Np1 O1 59.16(13) . 3_655 ?
O1 Np1 O1 120.84(13) . 3_655 ?
O4 Np1 O1 121.67(16) 1_554 3_655 ?
O4 Np1 O1 121.67(16) . 3_655 ?
O4 Np1 O1 58.93(18) 7 3_655 ?
O4 Np1 O1 58.93(18) 7_554 3_655 ?
O3 Np1 O1 48.27(13) 7 3_655 ?
O3 Np1 O1 166.59(13) . 3_655 ?
O1 Np1 O1 118.3(3) 2_565 3_655 ?
O1 K2 O1 96.1(4) 3_656 3_655 ?
O1 K2 O2 137.7(2) 3_656 2 ?
O1 K2 O2 75.63(15) 3_655 2 ?
O1 K2 O2 75.63(15) 3_656 1_556 ?
O1 K2 O2 137.7(2) 3_655 1_556 ?
O2 K2 O2 136.9(3) 2 1_556 ?
O1 K2 O2 75.63(15) 3_656 2_556 ?
O1 K2 O2 137.7(2) 3_655 2_556 ?
O2 K2 O2 83.18(16) 2 2_556 ?
O2 K2 O2 81.3(4) 1_556 2_556 ?
O1 K2 O2 137.7(2) 3_656 . ?
O1 K2 O2 75.63(15) 3_655 . ?
O2 K2 O2 81.3(4) 2 . ?
O2 K2 O2 83.18(16) 1_556 . ?
O2 K2 O2 136.9(3) 2_556 . ?
O1 K2 O4 75.41(12) 3_656 7 ?
O1 K2 O4 75.41(12) 3_655 7 ?
O2 K2 O4 137.89(11) 2 7 ?
O2 K2 O4 62.3(2) 1_556 7 ?
O2 K2 O4 137.89(11) 2_556 7 ?
O2 K2 O4 62.3(2) . 7 ?
O1 K2 O4 75.41(12) 3_656 2_556 ?
O1 K2 O4 75.41(12) 3_655 2_556 ?
O2 K2 O4 62.3(2) 2 2_556 ?
O2 K2 O4 137.89(11) 1_556 2_556 ?
O2 K2 O4 62.3(2) 2_556 2_556 ?
O2 K2 O4 137.89(11) . 2_556 ?
O4 K2 O4 135.7(3) 7 2_556 ?
Si1 Si1 O4 80.1(2) 2_566 2_566 ?
Si1 Si1 O4 80.1(2) 2_566 . ?
O4 Si1 O4 117.12(12) 2_566 . ?
Si1 Si1 O4 80.1(2) 2_566 3_665 ?
O4 Si1 O4 117.12(12) 2_566 3_665 ?
O4 Si1 O4 117.12(12) . 3_665 ?
O4 Si1 O3 99.9(2) 2_566 . ?
O4 Si1 O3 99.9(2) . . ?
O4 Si1 O3 99.9(2) 3_665 . ?
O4 Si1 O3 80.1(2) 2_566 1_556 ?
O4 Si1 O3 80.1(2) . 1_556 ?
O4 Si1 O3 80.1(2) 3_665 1_556 ?
O3 Si1 O3 180.0 . 1_556 ?
Si1 Si1 O1 119.31(9) 2_566 2_565 ?
O4 Si1 O1 63.3(3) 2_566 2_565 ?
O4 Si1 O1 76.6(3) . 2_565 ?
O4 Si1 O1 159.0(3) 3_665 2_565 ?
O3 Si1 O1 60.69(9) . 2_565 ?
O3 Si1 O1 119.31(9) 1_556 2_565 ?
Si1 Si1 O1 119.31(9) 2_566 3_665 ?
O4 Si1 O1 76.6(3) 2_566 3_665 ?
O4 Si1 O1 159.0(3) . 3_665 ?
O4 Si1 O1 63.3(3) 3_665 3_665 ?
O3 Si1 O1 60.69(9) . 3_665 ?
O3 Si1 O1 119.31(9) 1_556 3_665 ?
O1 Si1 O1 98.08(12) 2_565 3_665 ?
Si1 Si1 O1 119.30(9) 2_566 . ?
O4 Si1 O1 159.0(3) 2_566 . ?
O4 Si1 O1 63.3(3) . . ?
O4 Si1 O1 76.6(3) 3_665 . ?
O3 Si1 O1 60.69(9) . . ?
O3 Si1 O1 119.31(9) 1_556 . ?
O1 Si1 O1 98.08(12) 2_565 . ?
O1 Si1 O1 98.08(12) 3_665 . ?
Np1 O1 K2 131.95(18) . 2_666 ?
Np1 O1 K2 131.95(18) . 2_665 ?
K2 O1 K2 96.1(4) 2_666 2_665 ?
Np1 O1 O3 71.34(19) . 7 ?
K2 O1 O3 102.35(8) 2_666 7 ?
K2 O1 O3 102.35(8) 2_665 7 ?
Np1 O1 O3 71.34(19) . . ?
K2 O1 O3 102.35(8) 2_666 . ?
K2 O1 O3 102.35(8) 2_665 . ?
O3 O1 O3 142.7(4) 7 . ?
Np1 O1 O4 53.4(2) . 1_554 ?
K2 O1 O4 150.84(14) 2_666 1_554 ?
K2 O1 O4 85.58(13) 2_665 1_554 ?
O3 O1 O4 105.7(3) 7 1_554 ?
O3 O1 O4 49.31(15) . 1_554 ?
Np1 O1 O4 53.4(2) . . ?
K2 O1 O4 85.58(13) 2_666 . ?
K2 O1 O4 150.84(14) 2_665 . ?
O3 O1 O4 105.7(3) 7 . ?
O3 O1 O4 49.31(15) . . ?
O4 O1 O4 79.4(3) 1_554 . ?
Np1 O1 O4 53.4(2) . 7_554 ?
K2 O1 O4 150.84(14) 2_666 7_554 ?
K2 O1 O4 85.58(13) 2_665 7_554 ?
O3 O1 O4 49.31(15) 7 7_554 ?
O3 O1 O4 105.7(3) . 7_554 ?
O4 O1 O4 58.3(3) 1_554 7_554 ?
O4 O1 O4 106.9(4) . 7_554 ?
Np1 O2 K2 112.4(2) . 3_554 ?
Np1 O2 K2 112.4(2) . 3 ?
K2 O2 K2 83.18(16) 3_554 3 ?
Np1 O2 K2 112.4(2) . 1_554 ?
K2 O2 K2 80.16(19) 3_554 1_554 ?
K2 O2 K2 135.3(4) 3 1_554 ?
Np1 O2 K2 112.4(2) . . ?
K2 O2 K2 135.3(4) 3_554 . ?
K2 O2 K2 80.16(19) 3 . ?
K2 O2 K2 83.18(16) 1_554 . ?
Np1 O2 O4 53.5(2) . 1_554 ?
K2 O2 O4 59.23(16) 3_554 1_554 ?
K2 O2 O4 109.69(15) 3 1_554 ?
K2 O2 O4 96.65(11) 1_554 1_554 ?
K2 O2 O4 164.7(4) . 1_554 ?
Np1 O2 O4 53.5(2) . . ?
K2 O2 O4 109.69(15) 3_554 . ?
K2 O2 O4 59.23(16) 3 . ?
K2 O2 O4 164.7(4) 1_554 . ?
K2 O2 O4 96.65(11) . . ?
O4 O2 O4 79.5(3) 1_554 . ?
Np1 O2 O4 53.5(2) . 7 ?
K2 O2 O4 164.7(4) 3_554 7 ?
K2 O2 O4 96.65(11) 3 7 ?
K2 O2 O4 109.69(15) 1_554 7 ?
K2 O2 O4 59.23(16) . 7 ?
O4 O2 O4 107.0(5) 1_554 7 ?
O4 O2 O4 58.3(3) . 7 ?
Si1 O3 Si1 179.998(1) . 2_565 ?
Si1 O3 Si1 179.996(2) 2_565 2_566 ?
Si1 O3 Si1 179.998(3) . 1_554 ?
Si1 O3 Si1 180.0 2_566 1_554 ?
Si1 O3 O4 140.77(13) . 2_565 ?
Si1 O3 O4 140.78(13) 2_566 2_565 ?
Si1 O3 O4 140.78(13) 2_565 2_566 ?
Si1 O3 O4 140.78(13) 1_554 2_566 ?
O4 O3 O4 101.5(3) 2_565 2_566 ?
Si1 O3 O4 140.77(13) 2_565 . ?
Si1 O3 O4 140.77(13) 1_554 . ?
O4 O3 O4 143.13(11) 2_565 . ?
O4 O3 O4 66.4(2) 2_566 . ?
Si1 O3 O4 140.77(13) 2_565 3_665 ?
Si1 O3 O4 140.77(13) 1_554 3_665 ?
O4 O3 O4 143.13(11) 2_565 3_665 ?
O4 O3 O4 66.4(2) 2_566 3_665 ?
O4 O3 O4 66.4(2) . 3_665 ?
Si1 O4 Np1 130.0(3) 2_566 . ?
Si1 O4 Np1 111.7(3) . . ?
Si1 O4 Np1 111.7(3) 2_566 1_556 ?
Si1 O4 Np1 130.0(3) . 1_556 ?
Np1 O4 Np1 105.4(3) . 1_556 ?
Si1 O4 O3 60.7(3) . 1_556 ?
Np1 O4 O3 160.2(4) . 1_556 ?
Np1 O4 O3 73.07(5) 1_556 1_556 ?
Si1 O4 O3 60.7(3) 2_566 . ?
Np1 O4 O3 73.07(5) . . ?
Np1 O4 O3 160.2(4) 1_556 . ?
O3 O4 O3 101.5(3) 1_556 . ?
Np1 O4 O4 127.29(13) . 2_566 ?
Np1 O4 O4 127.29(13) 1_556 2_566 ?
O3 O4 O4 56.79(11) 1_556 2_566 ?
O3 O4 O4 56.79(11) . 2_566 ?
Np1 O4 O4 106.5(3) . 3_665 ?
Np1 O4 O4 106.5(3) 1_556 3_665 ?
O3 O4 O4 56.79(11) 1_556 3_665 ?
O3 O4 O4 56.79(11) . 3_665 ?
O4 O4 O4 60.000(1) 2_566 3_665 ?

loop_
_geom_bond_atom_site_label_1
_geom_bond_atom_site_label_2
_geom_bond_distance
_geom_bond_site_symmetry_2
_geom_bond_publ_flag
Np1 O2 1.785(12) . ?
Np1 O1 1.831(11) . ?
Np1 O4 2.441(4) 1_554 ?
Np1 O4 2.441(4) . ?
Np1 O4 2.441(5) 7 ?
Np1 O4 2.441(5) 7_554 ?
Np1 O3 2.9450(4) 7 ?
Np1 O3 2.9450(4) . ?
Np1 O1 3.952(5) 2_565 ?
Np1 O1 3.952(5) 3_655 ?
K2 O1 2.609(7) 3_656 ?
K2 O1 2.609(7) 3_655 ?
K2 O2 2.924(5) 2 ?
K2 O2 2.924(5) 1_556 ?
K2 O2 2.924(5) 2_556 ?
K2 O2 2.924(5) . ?
K2 O4 2.947(9) 7 ?
K2 O4 2.947(9) 2_556 ?
Si1 Si1 0.552(12) 2_566 ?
Si1 O4 1.608(7) 2_566 ?
Si1 O4 1.608(7) . ?
Si1 O4 1.608(8) 3_665 ?
Si1 O3 1.665(6) . ?
Si1 O3 2.217(6) 1_556 ?
Si1 O1 3.401(4) 2_565 ?
Si1 O1 3.401(4) 3_665 ?
Si1 O1 3.401(4) . ?
O1 K2 2.609(7) 2_666 ?
O1 K2 2.609(7) 2_665 ?
O1 O3 2.966(3) 7 ?
O1 O3 2.966(3) . ?
O1 O4 3.038(9) 1_554 ?
O1 O4 3.038(9) . ?
O1 O4 3.038(9) 7_554 ?
O2 K2 2.924(5) 3_554 ?
O2 K2 2.924(5) 3 ?
O2 K2 2.924(5) 1_554 ?
O2 O4 3.036(9) 1_554 ?
O2 O4 3.036(9) . ?
O2 O4 3.036(9) 7 ?
O3 Si1 1.665(6) 2_565 ?
O3 Si1 2.217(6) 2_566 ?
O3 Si1 2.217(6) 1_554 ?
O3 O4 2.505(5) 2_565 ?
O3 O4 2.505(5) 2_566 ?
O3 O4 2.505(5) . ?
O3 O4 2.505(5) 3_665 ?
O4 Si1 1.608(7) 2_566 ?
O4 Np1 2.441(4) 1_556 ?
O4 O3 2.505(5) 1_556 ?
O4 O4 2.744(13) 2_566 ?
O4 O4 2.744(13) 3_665 ?
